data_7217336
loop_
_publ_author_name
'Martins, Felipe Terra'
'Corr\^ea, Rodrigo S.'
'Batista, Alzir Azevedo'
'Ellena, Javier'

_publ_section_title
;
 Quasi-enantiomeric single-nucleoside and quasi-racemic two-nucleoside
 hydrochloride salts and ruthenium complexes of cytidine and
 2&#x2032;,3&#x2032;-dideoxycytidine analogs unveiling the negligible
 structure-driving role of the 2&#x2032;,3&#x2032;-moieties
;
_journal_issue 30
_journal_name_full CrystEngComm
_journal_page_first 7013
_journal_paper_doi 10.1039/C4CE00678J
_journal_volume 16
_journal_year 2014
_chemical_absolute_configuration rmad
_chemical_compound_source 'Polymorph Screening'
_chemical_formula_moiety 'C9 H14 N3 O3, C8 H12 N3 O3 S, 2(Cl)'
_chemical_formula_sum 'C17 H26 Cl2 N6 O6 S'
_chemical_formula_weight 513.40
_chemical_name_common 'lamivudine zalcitabine hydrochloride'
_chemical_name_systematic
;
4-amino-1-[(2R,5S)-2-(hydroxymethyl)-1,3-oxathiolan-5-yl]-(1H)-pyrimidin-2-one hydrochloride
2',3'-dideoxycytidine hydrochloride co-crystal
;
_space_group_IT_number 1
_symmetry_cell_setting triclinic
_symmetry_Int_Tables_number 1
_symmetry_space_group_name_Hall 'P 1'
_symmetry_space_group_name_H-M 'P 1'
_atom_sites_solution_hydrogens geom
_atom_sites_solution_primary direct
_atom_sites_solution_secondary difmap
_audit_creation_date 2008-07-31T17:12:02-00:00
_audit_creation_method 'WinGX routine CIF_UPDATE'
_cell_angle_alpha 105.22(1)
_cell_angle_beta 99.04(1)
_cell_angle_gamma 107.50(1)
_cell_formula_units_Z 1
_cell_length_a 6.692(1)
_cell_length_b 8.886(1)
_cell_length_c 10.412(1)
_cell_measurement_reflns_used 7307
_cell_measurement_temperature 100(2)
_cell_measurement_theta_max 25.11
_cell_measurement_theta_min 3.30
_cell_volume 550.72(13)
_computing_cell_refinement 'HKL Scalepack (Otwinowski Minor 1997)'
_computing_data_collection 'Collect (Bruker AXS BV, 1997-2004)'
_computing_data_reduction 'HKL Denzo and Scalepack (Otwinowski Minor 1997)'
_computing_structure_refinement 'SHELXL-97 (Sheldrick, 1997)'
_diffrn_ambient_temperature 100(2)
_diffrn_measured_fraction_theta_full 0.995
_diffrn_measured_fraction_theta_max 0.995
_diffrn_measurement_device '95mm CCD camera on \k-goniostat'
_diffrn_measurement_device_type KappaCCD
_diffrn_measurement_method 'CCD rotation images, thick slices'
_diffrn_radiation_probe x-ray
_diffrn_radiation_type MoK\a
_diffrn_radiation_wavelength 0.71073
_diffrn_reflns_av_R_equivalents 0.0517
_diffrn_reflns_av_sigmaI/netI 0.0644
_diffrn_reflns_limit_h_max 7
_diffrn_reflns_limit_h_min -7
_diffrn_reflns_limit_k_max 10
_diffrn_reflns_limit_k_min -10
_diffrn_reflns_limit_l_max 11
_diffrn_reflns_limit_l_min -11
_diffrn_reflns_number 7307
_diffrn_reflns_theta_full 25.11
_diffrn_reflns_theta_max 25.11
_diffrn_reflns_theta_min 3.30
_exptl_absorpt_coefficient_mu 0.438
_exptl_absorpt_correction_T_max 0.985
_exptl_absorpt_correction_T_min 0.959
_exptl_absorpt_correction_type gaussian
_exptl_absorpt_process_details
;
P. Coppens, L. Leiserowitz, D Rabinovich, Acta Cryst.
(1965), 18, 1035-1038
;
_exptl_crystal_colour colourless
_exptl_crystal_density_diffrn 1.548
_exptl_crystal_density_method 'not measured'
_exptl_crystal_description plate
_exptl_crystal_F_000 268
_exptl_crystal_size_max 0.126
_exptl_crystal_size_mid 0.111
_exptl_crystal_size_min 0.091
_refine_diff_density_max 0.380
_refine_diff_density_min -0.391
_refine_diff_density_rms 0.032
_refine_ls_abs_structure_details 'Flack H D (1983), Acta Cryst. A39, 876-881'
_refine_ls_abs_structure_Flack 0.03(16)
_refine_ls_extinction_method none
_refine_ls_goodness_of_fit_ref 1.099
_refine_ls_hydrogen_treatment constr
_refine_ls_matrix_type full
_refine_ls_number_parameters 232
_refine_ls_number_reflns 3091
_refine_ls_number_restraints 6
_refine_ls_restrained_S_all 1.099
_refine_ls_R_factor_all 0.0792
_refine_ls_R_factor_gt 0.0656
_refine_ls_shift/su_max 0.000
_refine_ls_shift/su_mean 0.000
_refine_ls_structure_factor_coef Fsqd
_refine_ls_weighting_details 'calc w=1/[\s^2^(Fo^2^)+(0.0497P)^2^+0.0870P] where P=(Fo^2^+2Fc^2^)/3'
_refine_ls_weighting_scheme calc
_refine_ls_wR_factor_gt 0.1453
_refine_ls_wR_factor_ref 0.1558
_reflns_number_gt 2517
_reflns_number_total 3091
_reflns_threshold_expression >2sigma(I)
_cod_duplicate_entry 7215882
_cod_data_source_file c4ce00678j2.cif
_cod_data_source_block LamHCl_ZalHCl_LT
_cod_original_sg_symbol_H-M P1
_cod_database_code 7217336

loop_
_symmetry_equiv_pos_as_xyz
'x, y, z'

loop_
_atom_site_label
_atom_site_type_symbol
_atom_site_fract_x
_atom_site_fract_y
_atom_site_fract_z
_atom_site_U_iso_or_equiv
_atom_site_adp_type
_atom_site_occupancy
_atom_site_symmetry_multiplicity
_atom_site_calc_flag
_atom_site_refinement_flags
_atom_site_disorder_assembly
_atom_site_disorder_group
Cl1 Cl 0.8475(4) 0.5355(3) 0.5616(3) 0.0978(10) Uani 1 1 d . . .
Cl2 Cl 0.9755(3) 0.2611(2) 0.0933(2) 0.0717(7) Uani 1 1 d . . .
S3'L S 0.2901(3) 0.5249(2) -0.1194(2) 0.0537(5) Uani 1 1 d . A .
O2Z O 0.9095(9) 0.1073(8) 0.4390(7) 0.0827(12) Uani 1 1 d . . .
O1'Z O 0.4287(9) -0.0356(7) 0.6282(8) 0.077(2) Uani 1 1 d . . .
O2L O -0.0913(9) 0.6763(8) 0.2137(7) 0.0827(12) Uani 1 1 d . . .
N1Z N 0.5668(11) 0.0805(9) 0.4667(9) 0.0709(13) Uani 1 1 d . . .
N3Z N 0.6875(11) 0.1684(9) 0.2893(8) 0.0728(13) Uani 1 1 d . . .
H3Z H 0.7839 0.1860 0.2438 0.087 Uiso 1 1 calc R . .
C3'Z C 0.5758(11) 0.2458(9) 0.7668(11) 0.073(2) Uani 1 1 d . . .
H3'xZ H 0.5135 0.3012 0.7119 0.087 Uiso 1 1 calc R . .
H3'yZ H 0.6267 0.3164 0.8626 0.087 Uiso 1 1 calc R . .
N3L N 0.1339(11) 0.6266(9) 0.3715(8) 0.0728(13) Uani 1 1 d . . .
H3L H 0.0376 0.6107 0.4173 0.087 Uiso 1 1 calc R . .
C1'L C 0.1955(14) 0.7422(10) 0.0644(11) 0.0731(16) Uani 1 1 d . . .
H1'L H 0.1041 0.8103 0.0752 0.088 Uiso 1 1 calc R . .
C2'Z C 0.7532(12) 0.1989(10) 0.7147(10) 0.0617(13) Uani 1 1 d . . .
H2'xZ H 0.8475 0.1798 0.7846 0.074 Uiso 1 1 calc R . .
H2'yZ H 0.8392 0.2835 0.6825 0.074 Uiso 1 1 calc R . .
C6L C 0.4458(13) 0.6880(10) 0.2343(11) 0.0706(16) Uani 1 1 d . . .
H6L H 0.5519 0.7101 0.1867 0.085 Uiso 1 1 calc R . .
N1L N 0.2493(11) 0.7046(8) 0.1906(9) 0.0709(13) Uani 1 1 d . . .
O1'L O 0.3929(10) 0.8326(7) 0.0377(9) 0.092(3) Uani 1 1 d . A .
C4Z C 0.5008(14) 0.1912(11) 0.2444(11) 0.0719(17) Uani 1 1 d . . .
N4L N 0.3461(13) 0.5570(10) 0.5226(9) 0.0840(15) Uani 1 1 d . . .
H4NyL H 0.4636 0.5429 0.5537 0.101 Uiso 1 1 calc R . .
H4NxL H 0.2417 0.5383 0.5619 0.101 Uiso 1 1 calc R . .
C2L C 0.0898(15) 0.6730(11) 0.2519(10) 0.0757(17) Uani 1 1 d . . .
C5'L C 0.670(2) 0.812(2) -0.0459(18) 0.066(6) Uani 0.60 1 d PD A 1
H5'yL H 0.7304 0.9328 -0.0201 0.079 Uiso 0.60 1 calc PR A 1
H5'xL H 0.7294 0.7755 0.0263 0.079 Uiso 0.60 1 calc PR A 1
C5Z C 0.3354(14) 0.1515(11) 0.3150(10) 0.0704(16) Uani 1 1 d . . .
H5Z H 0.2028 0.1623 0.2872 0.084 Uiso 1 1 calc R . .
C5'Z C 0.1840(12) 0.0629(10) 0.7562(12) 0.073(2) Uani 1 1 d . . .
H5'yZ H 0.1925 0.1452 0.8412 0.087 Uiso 1 1 calc R . .
H5'xZ H 0.1196 0.0920 0.6805 0.087 Uiso 1 1 calc R . .
O5'L O 0.6899(16) 0.7273(12) -0.1804(12) 0.068(3) Uani 0.60 1 d P A 1
H5'OL H 0.7485 0.7967 -0.2144 0.101 Uiso 0.60 1 calc PR A 1
C4'Z C 0.4164(13) 0.0739(11) 0.7486(13) 0.0744(17) Uani 1 1 d . . .
H4'Z H 0.4744 0.0409 0.8247 0.089 Uiso 1 1 calc R . .
C5L C 0.4845(15) 0.6389(12) 0.3478(11) 0.0704(16) Uani 1 1 d . . .
H5L H 0.6163 0.6280 0.3777 0.084 Uiso 1 1 calc R . .
N4Z N 0.4809(13) 0.2481(10) 0.1401(9) 0.0840(15) Uani 1 1 d . . .
H4NxZ H 0.5855 0.2703 0.1014 0.101 Uiso 1 1 calc R . .
H4NyZ H 0.3632 0.2630 0.1108 0.101 Uiso 1 1 calc R . .
C6Z C 0.3754(13) 0.0990(10) 0.4209(11) 0.0706(16) Uani 1 1 d . . .
H6Z H 0.2675 0.0733 0.4665 0.085 Uiso 1 1 calc R . .
O5'Z O 0.0484(12) -0.0924(9) 0.7509(10) 0.113(3) Uani 1 1 d . . .
H5'OZ H 0.0284 -0.1611 0.6756 0.169 Uiso 1 1 calc R . .
C4L C 0.3263(14) 0.6067(10) 0.4157(11) 0.0719(17) Uani 1 1 d . . .
C2'L C 0.0787(12) 0.5827(10) -0.0599(10) 0.0617(13) Uani 1 1 d . . .
H2'xL H -0.0103 0.6038 -0.1312 0.074 Uiso 1 1 calc R . .
H2'yL H -0.0129 0.4951 -0.0331 0.074 Uiso 1 1 calc R . .
C1'Z C 0.6219(13) 0.0392(10) 0.5975(11) 0.0731(16) Uani 1 1 d . . .
H1'Z H 0.7033 -0.0364 0.5846 0.088 Uiso 1 1 calc R . .
C4'L C 0.4267(12) 0.7423(11) -0.0903(13) 0.0744(17) Uani 1 1 d D . .
H4'L H 0.3715 0.7756 -0.1671 0.089 Uiso 1 1 calc R A 1
C2Z C 0.7353(14) 0.1196(11) 0.4014(10) 0.0757(17) Uani 1 1 d . . .
O5'L' O 0.800(2) 0.9030(16) -0.1211(14) 0.063(4) Uani 0.40 1 d PD A 2
H5'OL' H 0.8260 0.9832 -0.0521 0.095 Uiso 0.40 1 calc PR A 2
C5'L' C 0.665(3) 0.757(3) -0.105(4) 0.066(6) Uani 0.40 1 d PD A 2
H5'xL' H 0.7397 0.7431 -0.0233 0.079 Uiso 0.40 1 calc PR A 2
H5'yL' H 0.6506 0.6628 -0.1827 0.079 Uiso 0.40 1 calc PR A 2

loop_
_atom_site_aniso_label
_atom_site_aniso_U_11
_atom_site_aniso_U_22
_atom_site_aniso_U_33
_atom_site_aniso_U_23
_atom_site_aniso_U_13
_atom_site_aniso_U_12
Cl1 0.118(2) 0.0932(18) 0.0686(17) -0.0133(14) -0.0209(15) 0.0764(17)
Cl2 0.0619(13) 0.0702(14) 0.0635(15) -0.0059(11) -0.0128(11) 0.0354(11)
S3'L 0.0386(10) 0.0465(10) 0.0788(14) 0.0257(10) 0.0144(9) 0.0149(8)
O2Z 0.048(2) 0.085(2) 0.087(3) -0.0131(19) -0.0190(17) 0.0395(17)
O1'Z 0.046(3) 0.034(3) 0.125(6) 0.008(3) -0.013(3) 0.011(2)
O2L 0.048(2) 0.085(2) 0.087(3) -0.0131(19) -0.0190(17) 0.0395(17)
N1Z 0.044(2) 0.063(2) 0.081(3) -0.009(2) -0.014(2) 0.0293(19)
N3Z 0.051(2) 0.072(2) 0.065(3) -0.024(2) -0.0143(19) 0.035(2)
C3'Z 0.030(3) 0.043(3) 0.129(6) 0.033(4) -0.005(3) 0.000(2)
N3L 0.051(2) 0.072(2) 0.065(3) -0.024(2) -0.0143(19) 0.035(2)
C1'L 0.051(3) 0.052(3) 0.092(4) -0.003(2) -0.017(3) 0.026(2)
C2'Z 0.041(2) 0.052(3) 0.077(3) 0.005(2) -0.003(2) 0.018(2)
C6L 0.044(3) 0.056(3) 0.084(4) -0.015(2) -0.017(2) 0.029(2)
N1L 0.044(2) 0.063(2) 0.081(3) -0.009(2) -0.014(2) 0.0293(19)
O1'L 0.059(4) 0.041(3) 0.140(7) 0.012(4) -0.031(4) 0.013(3)
C4Z 0.056(3) 0.058(3) 0.066(3) -0.024(2) -0.026(3) 0.032(2)
N4L 0.068(3) 0.083(3) 0.080(3) -0.011(2) -0.013(2) 0.048(2)
C2L 0.064(4) 0.064(3) 0.066(3) -0.023(2) -0.026(3) 0.036(3)
C5'L 0.036(5) 0.055(11) 0.073(16) 0.025(10) -0.018(8) -0.018(6)
C5Z 0.048(3) 0.069(3) 0.071(3) -0.013(2) -0.015(3) 0.036(2)
C5'Z 0.030(3) 0.043(3) 0.129(6) 0.033(4) -0.005(3) 0.000(2)
O5'L 0.046(5) 0.058(6) 0.104(9) 0.038(6) 0.026(6) 0.014(4)
C4'Z 0.043(3) 0.051(3) 0.122(5) 0.045(3) -0.008(3) 0.008(2)
C5L 0.048(3) 0.069(3) 0.071(3) -0.013(2) -0.015(3) 0.036(2)
N4Z 0.068(3) 0.083(3) 0.080(3) -0.011(2) -0.013(2) 0.048(2)
C6Z 0.044(3) 0.056(3) 0.084(4) -0.015(2) -0.017(2) 0.029(2)
O5'Z 0.066(4) 0.082(5) 0.177(9) 0.056(5) 0.010(5) 0.007(4)
C4L 0.056(3) 0.058(3) 0.066(3) -0.024(2) -0.026(3) 0.032(2)
C2'L 0.041(2) 0.052(3) 0.077(3) 0.005(2) -0.003(2) 0.018(2)
C1'Z 0.051(3) 0.052(3) 0.092(4) -0.003(2) -0.017(3) 0.026(2)
C4'L 0.043(3) 0.051(3) 0.122(5) 0.045(3) -0.008(3) 0.008(2)
C2Z 0.064(4) 0.064(3) 0.066(3) -0.023(2) -0.026(3) 0.036(3)
O5'L' 0.064(9) 0.052(8) 0.040(8) -0.004(6) 0.010(7) -0.008(7)
C5'L' 0.036(5) 0.055(11) 0.073(16) 0.025(10) -0.018(8) -0.018(6)

loop_
_geom_angle_atom_site_label_1
_geom_angle_atom_site_label_2
_geom_angle_atom_site_label_3
_geom_angle
C4'L S3'L C2'L 86.6(4)
C1'Z O1'Z C4'Z 108.5(6)
C6Z N1Z C2Z 120.0(9)
C6Z N1Z C1'Z 123.4(9)
C2Z N1Z C1'Z 116.1(7)
C4Z N3Z C2Z 125.4(10)
C2'Z C3'Z C4'Z 100.3(7)
C4L N3L C2L 121.8(10)
O1'L C1'L N1L 108.7(7)
O1'L C1'L C2'L 107.3(8)
N1L C1'L C2'L 111.7(7)
C3'Z C2'Z C1'Z 100.8(7)
C5L C6L N1L 120.3(10)
C2L N1L C6L 123.2(10)
C2L N1L C1'L 114.8(7)
C6L N1L C1'L 121.8(9)
C1'L O1'L C4'L 112.5(6)
N4Z C4Z N3Z 119.2(11)
N4Z C4Z C5Z 123.7(8)
N3Z C4Z C5Z 117.1(10)
O2L C2L N1L 126.2(11)
O2L C2L N3L 117.7(11)
N1L C2L N3L 116.0(8)
O5'L C5'L C4'L 93.0(10)
C6Z C5Z C4Z 118.5(8)
O5'Z C5'Z C4'Z 114.7(7)
O1'Z C4'Z C3'Z 106.5(9)
O1'Z C4'Z C5'Z 114.7(8)
C3'Z C4'Z C5'Z 116.4(7)
C4L C5L C6L 118.9(8)
C5Z C6Z N1Z 123.6(10)
N4L C4L C5L 123.4(8)
N4L C4L N3L 116.8(11)
C5L C4L N3L 119.8(10)
C1'L C2'L S3'L 105.1(6)
O1'Z C1'Z C2'Z 108.4(8)
O1'Z C1'Z N1Z 108.2(6)
C2'Z C1'Z N1Z 109.2(7)
O1'L C4'L C5'L 96.4(9)
O1'L C4'L C5'L' 120.7(14)
O1'L C4'L S3'L 106.5(6)
C5'L C4'L S3'L 118.5(9)
C5'L' C4'L S3'L 104.4(10)
O2Z C2Z N3Z 122.0(11)
O2Z C2Z N1Z 122.7(10)
N3Z C2Z N1Z 115.3(7)
O5'L' C5'L' C4'L 119.3(19)

loop_
_geom_bond_atom_site_label_1
_geom_bond_atom_site_label_2
_geom_bond_distance
S3'L C4'L 1.789(8)
S3'L C2'L 1.787(8)
O2Z C2Z 1.216(9)
O1'Z C1'Z 1.394(12)
O1'Z C4'Z 1.401(13)
O2L C2L 1.226(10)
N1Z C6Z 1.368(10)
N1Z C2Z 1.408(13)
N1Z C1'Z 1.521(13)
N3Z C4Z 1.356(10)
N3Z C2Z 1.373(13)
C3'Z C2'Z 1.503(12)
C3'Z C4'Z 1.520(10)
N3L C4L 1.376(11)
N3L C2L 1.427(13)
C1'L O1'L 1.436(13)
C1'L N1L 1.456(13)
C1'L C2'L 1.532(12)
C2'Z C1'Z 1.509(12)
C6L C5L 1.377(14)
C6L N1L 1.386(10)
N1L C2L 1.324(13)
O1'L C4'L 1.454(14)
C4Z N4Z 1.317(13)
C4Z C5Z 1.431(14)
N4L C4L 1.303(13)
C5'L O5'L 1.45(2)
C5'L C4'L 1.504(14)
C5Z C6Z 1.326(13)
C5'Z O5'Z 1.386(9)
C5'Z C4'Z 1.544(11)
C5L C4L 1.365(14)
C4'L C5'L' 1.592(18)
O5'L' C5'L' 1.413(19)
